data_2008513
loop_
_publ_author_name
'Gonz\'alez-Silgo, Cristina'
'Gonz\'alez-Platas, Javier'
'Ruiz-P\'erez, Catalina'
'L\'opez, Trinidad'
'Torres, Manuel Eulalio'

_publ_section_title
;Polymeric
 aqua-1\k<i>O</i>-bis[\m-(<i>R</i>,<i>R</i>)-tartrato-1\k^2^<i>O</i>^1^,<i>O</i>^2^:2\k^2^<i>O</i>^3^,<i>O</i>^4^]dicadmium(II)
 trihydrate
;
_journal_issue 5
_journal_name_full 'Acta Crystallographica Section C'
_journal_page_first 710
_journal_page_last 712
_journal_paper_doi 10.1107/S0108270199000542
_journal_volume 55
_journal_year 1999
_chemical_formula_iupac '[Cd2 (C4 H4 O6 )2 (H2 O)], 3H2 O'
_chemical_formula_moiety 'C8 H10 Cd2 O13, 3H2 O'
_chemical_formula_sum 'C8 H16 Cd2 O16'
_chemical_formula_weight 593.00
_chemical_name_systematic
;
Polimeric (Aqua-1\kO)bis[(R,R)-tartrato-1\k^2^O^1^,O^2^:2\k^2^O^3^,O^4^]
dicadmium(II) Trihydrate
;
_space_group_IT_number 19
_symmetry_cell_setting orthorhombic
_symmetry_space_group_name_Hall 'P 2ac 2ab'
_symmetry_space_group_name_H-M 'P 21 21 21'
_cell_angle_alpha 90.00
_cell_angle_beta 90.00
_cell_angle_gamma 90.00
_cell_formula_units_Z 4
_cell_length_a 7.654(2)
_cell_length_b 11.578(2)
_cell_length_c 17.771(3)
_cell_measurement_reflns_used 25
_cell_measurement_temperature 293(2)
_cell_measurement_theta_max 25.0
_cell_measurement_theta_min 10.0
_cell_volume 1574.8(6)
_computing_cell_refinement 'CAD-4 EXPRESS'
_computing_data_collection 'CAD-4 EXPRESS (Enraf-Nonius, 1994)'
_computing_data_reduction 'XCAD-4 (Harms, 1996)'
_computing_molecular_graphics 'SHELXTL/PC (Sheldrick, 1994)'
_computing_publication_material 'PARST95 (Nardelli, 1995)'
_computing_structure_refinement 'SHELXL97 (Sheldrick, 1997)'
_computing_structure_solution 'SIR97 (Altomare et al., 1998)'
_diffrn_ambient_temperature 293(2)
_diffrn_measurement_device_type 'Enraf Nonius CAD4'
_diffrn_measurement_method \w-2\q
_diffrn_radiation_monochromator graphite
_diffrn_radiation_source 'fine-focus sealed tube'
_diffrn_radiation_type MoK\a
_diffrn_radiation_wavelength 0.71069
_diffrn_reflns_av_R_equivalents 0.0284
_diffrn_reflns_av_sigmaI/netI 0.0275
_diffrn_reflns_limit_h_max 2
_diffrn_reflns_limit_h_min -10
_diffrn_reflns_limit_k_max 16
_diffrn_reflns_limit_k_min -16
_diffrn_reflns_limit_l_max 24
_diffrn_reflns_limit_l_min -24
_diffrn_reflns_number 9802
_diffrn_reflns_theta_full 0,998
_diffrn_reflns_theta_max 29.98
_diffrn_reflns_theta_min 2.89
_diffrn_standards_decay_% 1
_diffrn_standards_interval_time 120
_diffrn_standards_number 3
_exptl_absorpt_coefficient_mu 2.789
_exptl_absorpt_correction_T_max 0.572
_exptl_absorpt_correction_T_min 0.505
_exptl_absorpt_correction_type empirical
_exptl_absorpt_process_details 'azimuthal (\y) scans (North et al., 1968)'
_exptl_crystal_colour 'Pale yellow'
_exptl_crystal_density_diffrn 2.501
_exptl_crystal_density_meas ?
_exptl_crystal_description prism
_exptl_crystal_F_000 1152
_exptl_crystal_size_max 0.31
_exptl_crystal_size_mid 0.22
_exptl_crystal_size_min 0.20
_refine_diff_density_max 0.799
_refine_diff_density_min -0.643
_refine_ls_abs_structure_details 'Flack  (1983)'
_refine_ls_abs_structure_Flack 0.02(3)
_refine_ls_extinction_coef 0.0022(2)
_refine_ls_extinction_method 'SHELXL97 (Sheldrick, 1997)'
_refine_ls_goodness_of_fit_all 1.204
_refine_ls_goodness_of_fit_ref 1.204
_refine_ls_hydrogen_treatment refU
_refine_ls_matrix_type full
_refine_ls_number_parameters 238
_refine_ls_number_reflns 4572
_refine_ls_number_restraints 0
_refine_ls_restrained_S_all 1.204
_refine_ls_R_factor_all 0.0285
_refine_ls_R_factor_gt 0.0280
_refine_ls_shift/su_max 0.001
_refine_ls_shift/su_mean 0.000
_refine_ls_structure_factor_coef Fsqd
_refine_ls_weighting_details 'calc w = 1/[\s^2^(Fo^2^)+(0.0306P)^2^+2.1830P] where P=(Fo^2^+2Fc^2^)/3'
_refine_ls_weighting_scheme calc
_refine_ls_wR_factor_all 0.0717
_refine_ls_wR_factor_ref 0.0717
_reflns_number_gt 4543
_reflns_number_total 4572
_reflns_threshold_expression 'I >2\s(I)'
_cod_data_source_file sk1241.cif
_cod_data_source_block ull45
_cod_depositor_comments
;
The following automatic conversions were performed:

'_exptl_absorpt_correction_type' value 'Empirical' changed to
'empirical' according to
/home/saulius/struct/CIF-dictionaries/cif_core.dic dictionary named
'cif_core.dic' version 2.4.1 from 2010-06-29.

Automatic conversion script
Id: cif_fix_values 1715 2011-07-08 13:25:40Z adriana 

The following automatic conversions were performed:

'_exptl_crystal_density_meas' value 'not measured' was changed to '?'
- the value is perceived as not measured.

Automatic conversion script
Id: cif_fix_values 3008 2015-01-20 13:52:24Z robertas 
;
_cod_database_code 2008513
_cod_database_fobs_code 2008513

loop_
_symmetry_equiv_pos_as_xyz
'x, y, z'
'-x+1/2, -y, z+1/2'
'x+1/2, -y+1/2, -z'
'-x, y+1/2, -z+1/2'

loop_
_atom_site_label
_atom_site_fract_x
_atom_site_fract_y
_atom_site_fract_z
_atom_site_U_iso_or_equiv
_atom_site_adp_type
_atom_site_calc_flag
_atom_site_refinement_flags
_atom_site_occupancy
_atom_site_disorder_assembly
_atom_site_disorder_group
_atom_site_type_symbol
Cd1 -.08849(3) -.75470(2) -.394717(12) .02070(7) Uani d . 1 . . Cd
Cd2 -.21974(3) -.26052(2) -.381932(12) .02024(7) Uani d . 1 . . Cd
O1 .0578(4) -.7050(2) -.28668(17) .0282(5) Uani d . 1 . . O
O2 .0467(4) -.6276(2) -.17186(16) .0266(5) Uani d . 1 . . O
O3 -.2611(3) -.6360(2) -.32096(14) .0223(5) Uani d . 1 . . O
H3O -.3665 -.6238 -.3231 .054(9) Uiso calc R 1 . . H
O4 -.0881(3) -.4259(2) -.32030(14) .0199(4) Uani d . 1 . . O
H4O -.0988 -.4747 -.3535 .054(9) Uiso calc R 1 . . H
O5 -.4062(4) -.3302(3) -.29878(17) .0284(6) Uani d . 1 . . O
O6 -.4608(5) -.4453(4) -.2017(2) .0495(10) Uani d . 1 . . O
O7 -.2784(4) -.7300(2) -.48751(15) .0297(6) Uani d . 1 . . O
O8 -.3845(4) -.6195(3) -.57847(18) .0375(8) Uani d . 1 . . O
O9 -.0330(3) -.5701(2) -.45131(15) .0237(5) Uani d . 1 . . O
H9O .0726 -.5692 -.4590 .054(9) Uiso calc R 1 . . H
O10 -.3102(4) -.4059(3) -.47050(18) .0310(6) Uani d . 1 . . O
H10O -.4064 -.4319 -.4817 .054(9) Uiso calc R 1 . . H
O11 -.0349(4) -.2654(3) -.48013(16) .0339(6) Uani d . 1 . . O
O12 .0744(5) -.3609(3) -.57841(18) .0369(7) Uani d . 1 . . O
O1W -.2193(5) -.9117(3) -.3448(3) .0489(10) Uani d . 1 . . O
O2W -.7460(6) -.3415(5) -.3491(3) .0758(16) Uani d . 1 . . O
O3W .5947(6) -.1525(6) -.1595(3) .091(2) Uani d . 1 . . O
O4W -.3168(8) -.0058(5) -.0389(4) .0776(16) Uani d . 1 . . O
C1 -.0164(5) -.6473(3) -.2364(2) .0197(6) Uani d . 1 . . C
C2 -.1951(4) -.5939(3) -.25219(19) .0188(6) Uani d . 1 . . C
H2 -.2755 -.6156 -.2117 .041(8) Uiso calc R 1 . . H
C3 -.1826(5) -.4613(3) -.25546(17) .0181(6) Uani d . 1 . . C
H3 -.1181 -.4352 -.2110 .041(8) Uiso calc R 1 . . H
C4 -.3652(5) -.4087(3) -.2523(2) .0227(7) Uani d . 1 . . C
C5 -.2741(5) -.6417(3) -.52839(19) .0220(6) Uani d . 1 . . C
C6 -.1234(5) -.5546(3) -.52066(19) .0196(6) Uani d . 1 . . C
H6 -.0405 -.5692 -.5616 .041(8) Uiso calc R 1 . . H
C7 -.1888(5) -.4316(3) -.5287(2) .0210(6) Uani d . 1 . . C
H7 -.2495 -.4250 -.5770 .041(8) Uiso calc R 1 . . H
C8 -.0378(5) -.3450(3) -.5282(2) .0246(7) Uani d . 1 . . C

loop_
_atom_site_aniso_label
_atom_site_aniso_U_11
_atom_site_aniso_U_22
_atom_site_aniso_U_33
_atom_site_aniso_U_12
_atom_site_aniso_U_13
_atom_site_aniso_U_23
Cd1 .02001(10) .02005(11) .02204(11) .00320(8) -.00193(7) -.00032(9)
Cd2 .02198(11) .01992(10) .01883(10) -.00173(9) -.00161(7) .00031(8)
O1 .0197(12) .0300(12) .0348(14) .0073(10) -.0071(10) -.0054(11)
O2 .0295(13) .0260(12) .0244(13) .0030(10) -.0116(11) .0013(10)
O3 .0128(10) .0318(12) .0222(11) .0034(9) -.0050(9) -.0066(9)
O4 .0172(10) .0241(11) .0184(11) -.0008(9) .0029(9) .0023(9)
O5 .0196(12) .0339(14) .0317(14) .0062(10) .0007(11) .0105(11)
O6 .0347(17) .063(2) .051(2) .0216(17) .0273(16) .0281(18)
O7 .0312(13) .0267(13) .0312(12) -.0101(11) -.0111(10) .0073(10)
O8 .0392(17) .0399(16) .0335(15) -.0187(13) -.0231(13) .0114(12)
O9 .0167(11) .0281(12) .0262(12) -.0045(9) -.0088(10) .0041(10)
O10 .0190(12) .0347(14) .0393(15) -.0073(10) .0087(11) -.0146(12)
O11 .0346(13) .0358(15) .0312(12) -.0166(13) .0098(11) -.0103(13)
O12 .0438(17) .0320(14) .0349(15) -.0119(13) .0209(14) -.0048(12)
O1W .0269(15) .0285(14) .091(3) .0025(13) .0202(19) .0163(16)
O2W .044(2) .091(4) .092(4) .013(2) -.029(2) -.028(3)
O3W .0266(19) .155(6) .092(4) .027(3) -.008(2) -.058(4)
O4W .077(4) .075(3) .081(4) -.010(3) -.023(3) .008(3)
C1 .0189(14) .0164(13) .0239(15) -.0013(11) -.0042(12) .0028(11)
C2 .0144(13) .0235(15) .0184(13) .0002(11) -.0005(11) .0010(11)
C3 .0194(15) .0215(14) .0133(12) .0030(11) .0001(10) -.0004(11)
C4 .0172(15) .0268(16) .0242(15) .0064(12) .0043(12) .0009(13)
C5 .0196(14) .0264(15) .0200(14) -.0053(13) -.0020(12) -.0005(12)
C6 .0210(15) .0211(14) .0166(13) -.0040(12) -.0002(11) .0002(11)
C7 .0208(15) .0227(14) .0195(14) -.0035(12) -.0017(12) -.0014(11)
C8 .0284(17) .0257(15) .0199(15) -.0067(14) .0006(13) .0012(12)

loop_
_atom_type_symbol
_atom_type_description
_atom_type_scat_dispersion_real
_atom_type_scat_dispersion_imag
_atom_type_scat_source
C C 0.0033 0.0016 'International Tables Vol C Tables 4.2.6.8 and 6.1.1.4'
H H 0.0000 0.0000 'International Tables Vol C Tables 4.2.6.8 and 6.1.1.4'
O O 0.0106 0.0060 'International Tables Vol C Tables 4.2.6.8 and 6.1.1.4'
Cd Cd -0.8075 1.2024 'International Tables Vol C Tables 4.2.6.8 and 6.1.1.4'

loop_
_geom_angle_atom_site_label_1
_geom_angle_atom_site_label_2
_geom_angle_atom_site_label_3
_geom_angle_site_symmetry_1
_geom_angle_site_symmetry_3
_geom_angle
O8 Cd1 O7 3_534 . 113.08(12)
O8 Cd1 O1W 3_534 . 82.32(12)
O7 Cd1 O1W . . 96.07(14)
O8 Cd1 O1 3_534 . 90.04(12)
O7 Cd1 O1 . . 155.44(10)
O1W Cd1 O1 . . 95.13(15)
O8 Cd1 O3 3_534 . 157.89(11)
O7 Cd1 O3 . . 88.29(10)
O1W Cd1 O3 . . 90.14(13)
O1 Cd1 O3 . . 69.88(9)
O8 Cd1 O9 3_534 . 112.04(11)
O7 Cd1 O9 . . 71.89(9)
O1W Cd1 O9 . . 163.83(11)
O1 Cd1 O9 . . 92.35(10)
O3 Cd1 O9 . . 79.00(10)
O5 Cd2 O12 . 3_444 89.14(12)
O5 Cd2 O2 . 4_554 110.30(11)
O12 Cd2 O2 3_444 4_554 96.87(11)
O5 Cd2 O11 . . 156.62(11)
O12 Cd2 O11 3_444 . 102.46(13)
O2 Cd2 O11 4_554 . 88.65(11)
O5 Cd2 O10 . . 89.79(11)
O12 Cd2 O10 3_444 . 91.76(11)
O2 Cd2 O10 4_554 . 158.15(10)
O11 Cd2 O10 . . 69.86(10)
O5 Cd2 O4 . . 71.20(9)
O12 Cd2 O4 3_444 . 159.33(11)
O2 Cd2 O4 4_554 . 95.95(9)
O11 Cd2 O4 . . 93.97(11)
O10 Cd2 O4 . . 82.12(10)
C1 O1 Cd1 . . 120.6(2)
C1 O2 Cd2 . 4_544 119.2(2)
C2 O3 Cd1 . . 119.47(19)
C2 O3 H3O . . 109.5
Cd1 O3 H3O . . 129.6
C3 O4 Cd2 . . 112.47(19)
C3 O4 H4O . . 109.5
Cd2 O4 H4O . . 100.2
C4 O5 Cd2 . . 122.6(2)
C5 O7 Cd1 . . 121.3(2)
C5 O8 Cd1 . 3_434 120.0(2)
C6 O9 Cd1 . . 112.87(19)
C6 O9 H9O . . 109.5
Cd1 O9 H9O . . 104.8
C7 O10 Cd2 . . 115.7(2)
C7 O10 H10O . . 109.5
Cd2 O10 H10O . . 132.4
C8 O11 Cd2 . . 122.3(2)
C8 O12 Cd2 . 3_544 128.2(3)
O1 C1 O2 . . 124.8(3)
O1 C1 C2 . . 119.4(3)
O2 C1 C2 . . 115.8(3)
O3 C2 C1 . . 109.9(3)
O3 C2 C3 . . 109.5(3)
C1 C2 C3 . . 110.8(3)
O3 C2 H2 . . 108.8
C1 C2 H2 . . 108.8
C3 C2 H2 . . 108.8
O4 C3 C4 . . 112.4(3)
O4 C3 C2 . . 110.5(3)
C4 C3 C2 . . 109.9(3)
O4 C3 H3 . . 108.0
C4 C3 H3 . . 108.0
C2 C3 H3 . . 108.0
O6 C4 O5 . . 125.1(4)
O6 C4 C3 . . 115.6(3)
O5 C4 C3 . . 119.2(3)
O8 C5 O7 . . 124.1(3)
O8 C5 C6 . . 115.8(3)
O7 C5 C6 . . 120.1(3)
O9 C6 C7 . . 111.1(3)
O9 C6 C5 . . 111.0(3)
C7 C6 C5 . . 111.1(3)
O9 C6 H6 . . 107.8
C7 C6 H6 . . 107.8
C5 C6 H6 . . 107.8
O10 C7 C6 . . 110.1(3)
O10 C7 C8 . . 110.6(3)
C6 C7 C8 . . 111.4(3)
O10 C7 H7 . . 108.2
C6 C7 H7 . . 108.2
C8 C7 H7 . . 108.2
O12 C8 O11 . . 125.4(4)
O12 C8 C7 . . 114.7(3)
O11 C8 C7 . . 119.9(3)

loop_
_geom_bond_atom_site_label_1
_geom_bond_atom_site_label_2
_geom_bond_site_symmetry_2
_geom_bond_distance
_geom_bond_publ_flag
Cd1 O8 3_534 2.188(3) yes
Cd1 O7 . 2.217(3) yes
Cd1 O1W . 2.257(3) yes
Cd1 O1 . 2.296(3) yes
Cd1 O3 . 2.314(2) yes
Cd1 O9 . 2.400(3) yes
Cd2 O5 . 2.207(3) yes
Cd2 O12 3_444 2.226(3) yes
Cd2 O2 4_554 2.244(3) yes
Cd2 O11 . 2.247(3) yes
Cd2 O10 . 2.406(3) yes
Cd2 O4 . 2.425(3) yes
O1 C1 . 1.253(5) ?
O2 C1 . 1.265(4) ?
O2 Cd2 4_544 2.244(3) ?
O3 C2 . 1.409(4) ?
O3 H3O . .8200 ?
O4 C3 . 1.421(4) ?
O4 H4O . .8200 ?
O5 C4 . 1.268(5) ?
O6 C4 . 1.234(5) ?
O7 C5 . 1.255(4) ?
O8 C5 . 1.253(4) ?
O8 Cd1 3_434 2.188(3) ?
O9 C6 . 1.425(4) ?
O9 H9O . .8200 ?
O10 C7 . 1.422(4) ?
O10 H10O . .8200 ?
O11 C8 . 1.257(5) ?
O12 C8 . 1.252(5) ?
O12 Cd2 3_544 2.226(3) ?
C1 C2 . 1.527(5) ?
C2 C3 . 1.539(5) ?
C2 H2 . .9800 ?
C3 C4 . 1.526(5) ?
C3 H3 . .9800 ?
C5 C6 . 1.538(5) ?
C6 C7 . 1.516(5) ?
C6 H6 . .9800 ?
C7 C8 . 1.530(5) ?
C7 H7 . .9800 ?

loop_
_geom_contact_atom_site_label_1
_geom_contact_atom_site_label_2
_geom_contact_distance
_geom_contact_site_symmetry_2
_geom_contact_publ_flag
O1W O6 2.613(6) 4_444 yes
O1W O2 2.843(4) 4_544 yes
O1W O8 2.925(5) 3_534 yes
O2W O5 2.753(6) . yes
O2W O4W 2.795(9) 4_444 yes
O2W O4 2.841(5) 1_455 yes
O3W O3 2.584(5) 4_554 yes
O3W O4W 2.817(9) 1_655 yes
O3W O1 2.891(6) 4_654 yes
O4W O9 2.785(7) 4_554 yes
O4W O2W 2.795(9) 4_454 yes
O4W O3W 2.817(9) 1_455 yes
O4W O10 3.085(7) 4_454 yes

loop_
_geom_hbond_atom_site_label_D
_geom_hbond_atom_site_label_H
_geom_hbond_atom_site_label_A
_geom_hbond_site_symmetry_A
_geom_hbond_distance_DH
_geom_hbond_distance_HA
_geom_hbond_distance_DA
_geom_hbond_angle_DHA
_geom_hbond_publ_flag
O3 H3O O3W 4_544 0.820 1.805 2.584(5) 158.26 yes
O4 H4O O9 . 0.820 2.121 2.896(4) 157.52 yes
O4 H4O O3 . 0.820 2.316 2.769(3) 115.44 yes
O9 H9O O4W 4_544 0.820 2.009 2.785(7) 157.66 yes
O10 H10O O4W 4_444 0.820 2.313 3.085(7) 156.86 yes

loop_
_geom_torsion_atom_site_label_1
_geom_torsion_atom_site_label_2
_geom_torsion_atom_site_label_3
_geom_torsion_atom_site_label_4
_geom_torsion_site_symmetry_1
_geom_torsion
O8 Cd1 O1 C1 3_534 -165.7(3)
O7 Cd1 O1 C1 . 33.4(4)
O1W Cd1 O1 C1 . -83.4(3)
O3 Cd1 O1 C1 . 4.8(3)
O9 Cd1 O1 C1 . 82.2(3)
O8 Cd1 O3 C2 3_534 26.7(4)
O7 Cd1 O3 C2 . -167.7(2)
O1W Cd1 O3 C2 . 96.3(3)
O1 Cd1 O3 C2 . 0.9(2)
O9 Cd1 O3 C2 . -95.8(2)
O5 Cd2 O4 C3 . -12.4(2)
O12 Cd2 O4 C3 3_444 -31.1(4)
O2 Cd2 O4 C3 4_554 97.1(2)
O11 Cd2 O4 C3 . -173.9(2)
O10 Cd2 O4 C3 . -104.9(2)
O12 Cd2 O5 C4 3_444 -178.4(3)
O2 Cd2 O5 C4 4_554 -81.4(3)
O11 Cd2 O5 C4 . 61.0(5)
O10 Cd2 O5 C4 . 89.8(3)
O4 Cd2 O5 C4 . 8.1(3)
O8 Cd1 O7 C5 3_534 -104.3(3)
O1W Cd1 O7 C5 . 171.5(3)
O1 Cd1 O7 C5 . 54.8(4)
O3 Cd1 O7 C5 . 81.5(3)
O9 Cd1 O7 C5 . 2.6(3)
O8 Cd1 O9 C6 3_534 96.5(2)
O7 Cd1 O9 C6 . -11.8(2)
O1W Cd1 O9 C6 . -55.0(6)
O1 Cd1 O9 C6 . -172.5(2)
O3 Cd1 O9 C6 . -103.6(2)
O5 Cd2 O10 C7 . -157.9(3)
O12 Cd2 O10 C7 3_444 113.0(3)
O2 Cd2 O10 C7 4_554 -0.5(5)
O11 Cd2 O10 C7 . 10.4(2)
O4 Cd2 O10 C7 . -86.8(3)
O5 Cd2 O11 C8 . 19.8(5)
O12 Cd2 O11 C8 3_444 -98.4(3)
O2 Cd2 O11 C8 4_554 164.9(3)
O10 Cd2 O11 C8 . -11.1(3)
O4 Cd2 O11 C8 . 69.0(3)
Cd1 O1 C1 O2 . 171.4(3)
Cd1 O1 C1 C2 . -9.6(4)
Cd2 O2 C1 O1 4_544 -32.1(5)
Cd2 O2 C1 C2 4_544 148.8(2)
Cd1 O3 C2 C1 . -5.1(3)
Cd1 O3 C2 C3 . 116.9(2)
O1 C1 C2 O3 . 9.4(4)
O2 C1 C2 O3 . -171.5(3)
O1 C1 C2 C3 . -111.8(4)
O2 C1 C2 C3 . 67.3(4)
Cd2 O4 C3 C4 . 15.0(3)
Cd2 O4 C3 C2 . 138.2(2)
O3 C2 C3 O4 . -52.5(3)
C1 C2 C3 O4 . 69.0(3)
O3 C2 C3 C4 . 72.1(3)
C1 C2 C3 C4 . -166.4(3)
Cd2 O5 C4 O6 . 175.1(4)
Cd2 O5 C4 C3 . -2.6(5)
O4 C3 C4 O6 . 172.7(4)
C2 C3 C4 O6 . 49.2(5)
O4 C3 C4 O5 . -9.4(5)
C2 C3 C4 O5 . -132.9(4)
Cd1 O8 C5 O7 3_434 -5.2(6)
Cd1 O8 C5 C6 3_434 172.7(2)
Cd1 O7 C5 O8 . -175.3(3)
Cd1 O7 C5 C6 . 6.9(5)
Cd1 O9 C6 C7 . 142.0(2)
Cd1 O9 C6 C5 . 17.9(3)
O8 C5 C6 O9 . 164.8(3)
O7 C5 C6 O9 . -17.2(5)
O8 C5 C6 C7 . 40.6(4)
O7 C5 C6 C7 . -141.4(3)
Cd2 O10 C7 C6 . 114.5(3)
Cd2 O10 C7 C8 . -9.1(4)
O9 C6 C7 O10 . -62.2(4)
C5 C6 C7 O10 . 62.0(4)
O9 C6 C7 C8 . 61.0(4)
C5 C6 C7 C8 . -174.8(3)
Cd2 O12 C8 O11 3_544 -14.8(7)
Cd2 O12 C8 C7 3_544 164.6(3)
Cd2 O11 C8 O12 . -170.4(3)
Cd2 O11 C8 C7 . 10.2(5)
O10 C7 C8 O12 . -179.3(4)
C6 C7 C8 O12 . 57.8(4)
O10 C7 C8 O11 . 0.1(5)
C6 C7 C8 O11 . -122.8(4)
